data_2235941
loop_
_publ_author_name
'Zhou, Yu'
'Ren, Lili'
'Lu, Yongyu'
'Zhang, Feng'
'Chen, Guoguang'

_publ_section_title
;
 <i>N</i>-[4-Chloro-3-(trifluoromethyl)phenyl]-2,2-dimethylpropanamide
;
_journal_coeditor_code PK2427
_journal_issue 8
_journal_name_full 'Acta Crystallographica Section E'
_journal_page_first o2534
_journal_paper_doi 10.1107/S1600536812031650
_journal_volume 68
_journal_year 2012
_chemical_formula_iupac 'C12 H13 Cl F3 N O'
_chemical_formula_moiety 'C12 H13 Cl F3 N O'
_chemical_formula_sum 'C12 H13 Cl F3 N O'
_chemical_formula_weight 279.68
_chemical_name_systematic
;
<i>N</i>-[4-Chloro-3-(trifluoromethyl)phenyl]-2,2-dimethylpropanamide
;
_space_group_IT_number 14
_symmetry_cell_setting monoclinic
_symmetry_space_group_name_Hall '-P 2ybc'
_symmetry_space_group_name_H-M 'P 1 21/c 1'
_atom_sites_solution_hydrogens geom
_atom_sites_solution_primary direct
_atom_sites_solution_secondary difmap
_audit_creation_method SHELXL-97
_cell_angle_alpha 90.00
_cell_angle_beta 104.50(3)
_cell_angle_gamma 90.00
_cell_formula_units_Z 4
_cell_length_a 5.8850(12)
_cell_length_b 21.955(4)
_cell_length_c 10.307(2)
_cell_measurement_reflns_used 25
_cell_measurement_temperature 293(2)
_cell_measurement_theta_max 13
_cell_measurement_theta_min 10
_cell_volume 1289.3(5)
_computing_cell_refinement 'CAD-4 EXPRESS (Enraf--Nonius, 1989)'
_computing_data_collection 'CAD-4 EXPRESS (Enraf--Nonius, 1989)'
_computing_data_reduction 'XCAD4 (Harms & Wocadlo, 1995)'
_computing_molecular_graphics 'SHELXTL (Sheldrick, 2008)'
_computing_publication_material 'PLATON (Spek, 2009)'
_computing_structure_refinement 'SHELXL97 (Sheldrick, 2008)'
_computing_structure_solution 'SHELXS97 (Sheldrick, 2008)'
_diffrn_ambient_temperature 293(2)
_diffrn_measured_fraction_theta_full 0.999
_diffrn_measured_fraction_theta_max 0.999
_diffrn_measurement_device_type 'Enraf--Nonius CAD-4'
_diffrn_measurement_method \w/2\q
_diffrn_radiation_monochromator graphite
_diffrn_radiation_source 'fine-focus sealed tube'
_diffrn_radiation_type MoK\a
_diffrn_radiation_wavelength 0.71073
_diffrn_reflns_av_R_equivalents 0.0521
_diffrn_reflns_av_sigmaI/netI 0.0471
_diffrn_reflns_limit_h_max 7
_diffrn_reflns_limit_h_min 0
_diffrn_reflns_limit_k_max 26
_diffrn_reflns_limit_k_min 0
_diffrn_reflns_limit_l_max 12
_diffrn_reflns_limit_l_min -12
_diffrn_reflns_number 2599
_diffrn_reflns_theta_full 25.38
_diffrn_reflns_theta_max 25.38
_diffrn_reflns_theta_min 1.86
_diffrn_standards_decay_% 1
_diffrn_standards_interval_count 200
_diffrn_standards_interval_time 2
_diffrn_standards_number 3
_exptl_absorpt_coefficient_mu 0.320
_exptl_absorpt_correction_T_max 0.969
_exptl_absorpt_correction_T_min 0.910
_exptl_absorpt_correction_type psi-scan
_exptl_absorpt_process_details '(North <i>et al.</i>, 1968)'
_exptl_crystal_colour colorless
_exptl_crystal_density_diffrn 1.441
_exptl_crystal_density_method 'not measured'
_exptl_crystal_description block
_exptl_crystal_F_000 576
_exptl_crystal_size_max 0.30
_exptl_crystal_size_mid 0.20
_exptl_crystal_size_min 0.10
_refine_diff_density_max 0.377
_refine_diff_density_min -0.378
_refine_ls_extinction_method none
_refine_ls_goodness_of_fit_ref 1.000
_refine_ls_hydrogen_treatment constr
_refine_ls_matrix_type full
_refine_ls_number_parameters 163
_refine_ls_number_reflns 2364
_refine_ls_number_restraints 0
_refine_ls_restrained_S_all 1.000
_refine_ls_R_factor_all 0.1053
_refine_ls_R_factor_gt 0.0613
_refine_ls_shift/su_max 0.000
_refine_ls_shift/su_mean 0.000
_refine_ls_structure_factor_coef Fsqd
_refine_ls_weighting_details 'calc w=1/[\s^2^(Fo^2^)+(0.1000P)^2^+0.6000P] where P=(Fo^2^+2Fc^2^)/3'
_refine_ls_weighting_scheme calc
_refine_ls_wR_factor_gt 0.1567
_refine_ls_wR_factor_ref 0.1919
_reflns_number_gt 1477
_reflns_number_total 2364
_reflns_threshold_expression I>2\s(I)
_cod_data_source_file pk2427.cif
_cod_data_source_block I
_cod_original_sg_symbol_H-M 'P 21/c'
_cod_database_code 2235941
_cod_database_fobs_code 2235941

loop_
_symmetry_equiv_pos_as_xyz
'x, y, z'
'-x, y+1/2, -z+1/2'
'-x, -y, -z'
'x, -y-1/2, z-1/2'

loop_
_atom_site_type_symbol
_atom_site_label
_atom_site_fract_x
_atom_site_fract_y
_atom_site_fract_z
_atom_site_U_iso_or_equiv
_atom_site_adp_type
_atom_site_calc_flag
_atom_site_refinement_flags
_atom_site_occupancy
_atom_site_symmetry_multiplicity
Cl Cl 0.8303(2) 0.49337(6) 0.12942(14) 0.0873(5) Uani d . 1 1
O O 0.1944(5) 0.25926(12) 0.2729(2) 0.0647(8) Uani d . 1 1
N N 0.2134(5) 0.27644(13) 0.0605(3) 0.0494(7) Uani d . 1 1
H H0A 0.1632 0.2645 -0.0211 0.059 Uiso calc R 1 1
F F1 0.7046(6) 0.47123(13) 0.3967(3) 0.1021(10) Uani d . 1 1
C C1 0.4957(8) 0.46500(17) 0.3095(4) 0.0639(11) Uani d . 1 1
F F2 0.3471(6) 0.44832(12) 0.3808(3) 0.1073(11) Uani d . 1 1
C C2 0.5006(6) 0.42126(16) 0.1992(3) 0.0483(9) Uani d . 1 1
F F3 0.4298(5) 0.52091(10) 0.2663(3) 0.0797(8) Uani d . 1 1
C C3 0.3567(6) 0.37039(15) 0.1826(3) 0.0474(9) Uani d . 1 1
H H3A 0.2576 0.3643 0.2389 0.057 Uiso calc R 1 1
C C4 0.3598(6) 0.32856(15) 0.0826(3) 0.0444(8) Uani d . 1 1
C C5 0.5033(7) 0.33915(17) -0.0024(3) 0.0540(9) Uani d . 1 1
H H5A 0.5024 0.3120 -0.0718 0.065 Uiso calc R 1 1
C C6 0.6482(7) 0.38958(19) 0.0147(4) 0.0623(11) Uani d . 1 1
H H6A 0.7468 0.3957 -0.0420 0.075 Uiso calc R 1 1
C C7 0.6471(6) 0.43065(17) 0.1149(4) 0.0542(9) Uani d . 1 1
C C8 0.1439(6) 0.24321(15) 0.1556(3) 0.0442(8) Uani d . 1 1
C C9 0.0085(6) 0.18476(15) 0.1083(3) 0.0463(8) Uani d . 1 1
C C10 0.1853(9) 0.1369(2) 0.0953(7) 0.107(2) Uani d . 1 1
H H10A 0.2984 0.1321 0.1798 0.161 Uiso calc R 1 1
H H10B 0.2638 0.1493 0.0284 0.161 Uiso calc R 1 1
H H10C 0.1063 0.0989 0.0694 0.161 Uiso calc R 1 1
C C11 -0.1150(11) 0.1652(3) 0.2130(5) 0.110(2) Uani d . 1 1
H H11A -0.0022 0.1605 0.2976 0.165 Uiso calc R 1 1
H H11B -0.1931 0.1270 0.1872 0.165 Uiso calc R 1 1
H H11C -0.2283 0.1955 0.2210 0.165 Uiso calc R 1 1
C C12 -0.1714(9) 0.1921(2) -0.0249(5) 0.0984(18) Uani d . 1 1
H H12A -0.0938 0.2042 -0.0923 0.148 Uiso calc R 1 1
H H12B -0.2838 0.2226 -0.0166 0.148 Uiso calc R 1 1
H H12C -0.2504 0.1540 -0.0500 0.148 Uiso calc R 1 1

loop_
_atom_site_aniso_label
_atom_site_aniso_U_11
_atom_site_aniso_U_22
_atom_site_aniso_U_33
_atom_site_aniso_U_12
_atom_site_aniso_U_13
_atom_site_aniso_U_23
Cl 0.0823(8) 0.0705(8) 0.1155(10) -0.0271(6) 0.0370(7) -0.0055(7)
O 0.107(2) 0.0532(16) 0.0354(13) -0.0215(15) 0.0202(13) -0.0028(11)
N 0.074(2) 0.0427(16) 0.0316(13) -0.0087(14) 0.0141(13) -0.0051(12)
F1 0.136(3) 0.078(2) 0.0703(16) 0.0004(17) -0.0147(17) -0.0234(14)
C1 0.095(3) 0.043(2) 0.055(2) -0.011(2) 0.021(2) -0.0062(18)
F2 0.196(3) 0.0666(17) 0.0886(18) -0.0380(19) 0.090(2) -0.0322(14)
C2 0.062(2) 0.0390(19) 0.0420(18) 0.0023(16) 0.0098(16) 0.0041(15)
F3 0.105(2) 0.0383(13) 0.0994(18) 0.0013(12) 0.0319(15) -0.0087(12)
C3 0.068(2) 0.0380(19) 0.0395(17) -0.0036(16) 0.0199(16) 0.0009(14)
C4 0.060(2) 0.0382(18) 0.0355(17) 0.0003(15) 0.0126(15) 0.0012(14)
C5 0.074(2) 0.046(2) 0.0458(19) 0.0035(18) 0.0225(18) -0.0040(16)
C6 0.070(3) 0.060(2) 0.067(2) -0.004(2) 0.035(2) 0.002(2)
C7 0.058(2) 0.043(2) 0.061(2) -0.0044(17) 0.0159(18) 0.0035(18)
C8 0.060(2) 0.0380(18) 0.0351(18) 0.0023(15) 0.0136(15) 0.0013(14)
C9 0.057(2) 0.0368(18) 0.0441(18) -0.0022(15) 0.0118(15) 0.0005(15)
C10 0.082(3) 0.048(3) 0.186(6) 0.002(2) 0.021(4) -0.032(3)
C11 0.144(5) 0.113(4) 0.088(3) -0.075(4) 0.056(3) -0.027(3)
C12 0.106(4) 0.073(3) 0.090(3) -0.028(3) -0.026(3) 0.009(3)

loop_
_atom_type_symbol
_atom_type_description
_atom_type_scat_dispersion_real
_atom_type_scat_dispersion_imag
_atom_type_scat_source
C C 0.0033 0.0016 'International Tables Vol C Tables 4.2.6.8 and 6.1.1.4'
H H 0.0000 0.0000 'International Tables Vol C Tables 4.2.6.8 and 6.1.1.4'
N N 0.0061 0.0033 'International Tables Vol C Tables 4.2.6.8 and 6.1.1.4'
O O 0.0106 0.0060 'International Tables Vol C Tables 4.2.6.8 and 6.1.1.4'
F F 0.0171 0.0103 'International Tables Vol C Tables 4.2.6.8 and 6.1.1.4'
Cl Cl 0.1484 0.1585 'International Tables Vol C Tables 4.2.6.8 and 6.1.1.4'

loop_
_geom_angle_atom_site_label_1
_geom_angle_atom_site_label_2
_geom_angle_atom_site_label_3
_geom_angle
C8 N C4 126.6(3)
C8 N H0A 116.7
C4 N H0A 116.7
F2 C1 F3 105.3(4)
F2 C1 F1 106.2(3)
F3 C1 F1 105.8(3)
F2 C1 C2 112.6(3)
F3 C1 C2 113.4(3)
F1 C1 C2 112.8(4)
C7 C2 C3 119.9(3)
C7 C2 C1 121.1(3)
C3 C2 C1 119.0(3)
C4 C3 C2 120.4(3)
C4 C3 H3A 119.8
C2 C3 H3A 119.8
C5 C4 C3 119.0(3)
C5 C4 N 118.6(3)
C3 C4 N 122.3(3)
C4 C5 C6 120.7(3)
C4 C5 H5A 119.6
C6 C5 H5A 119.6
C7 C6 C5 120.2(3)
C7 C6 H6A 119.9
C5 C6 H6A 119.9
C6 C7 C2 119.7(3)
C6 C7 Cl 117.8(3)
C2 C7 Cl 122.4(3)
O C8 N 120.9(3)
O C8 C9 122.5(3)
N C8 C9 116.6(3)
C11 C9 C10 109.4(4)
C11 C9 C12 109.0(4)
C10 C9 C12 109.5(4)
C11 C9 C8 108.6(3)
C10 C9 C8 107.3(3)
C12 C9 C8 113.0(3)
C9 C10 H10A 109.5
C9 C10 H10B 109.5
H10A C10 H10B 109.5
C9 C10 H10C 109.5
H10A C10 H10C 109.5
H10B C10 H10C 109.5
C9 C11 H11A 109.5
C9 C11 H11B 109.5
H11A C11 H11B 109.5
C9 C11 H11C 109.5
H11A C11 H11C 109.5
H11B C11 H11C 109.5
C9 C12 H12A 109.5
C9 C12 H12B 109.5
H12A C12 H12B 109.5
C9 C12 H12C 109.5
H12A C12 H12C 109.5
H12B C12 H12C 109.5

loop_
_geom_bond_atom_site_label_1
_geom_bond_atom_site_label_2
_geom_bond_distance
Cl C7 1.732(4)
O C8 1.222(4)
N C8 1.364(4)
N C4 1.416(4)
N H0A 0.8600
F1 C1 1.336(5)
C1 F2 1.326(5)
C1 F3 1.330(4)
C1 C2 1.494(5)
C2 C7 1.385(5)
C2 C3 1.386(5)
C3 C4 1.384(4)
C3 H3A 0.9300
C4 C5 1.379(5)
C5 C6 1.382(5)
C5 H5A 0.9300
C6 C7 1.372(5)
C6 H6A 0.9300
C8 C9 1.525(5)
C9 C11 1.506(6)
C9 C10 1.508(6)
C9 C12 1.518(5)
C10 H10A 0.9600
C10 H10B 0.9600
C10 H10C 0.9600
C11 H11A 0.9600
C11 H11B 0.9600
C11 H11C 0.9600
C12 H12A 0.9600
C12 H12B 0.9600
C12 H12C 0.9600

loop_
_geom_hbond_atom_site_label_D
_geom_hbond_atom_site_label_H
_geom_hbond_atom_site_label_A
_geom_hbond_site_symmetry_A
_geom_hbond_distance_DH
_geom_hbond_distance_HA
_geom_hbond_distance_DA
_geom_hbond_angle_DHA
_geom_hbond_publ_flag
N H0A O 5_554 0.86 2.24 3.041(4) 155 yes

loop_
_geom_torsion_atom_site_label_1
_geom_torsion_atom_site_label_2
_geom_torsion_atom_site_label_3
_geom_torsion_atom_site_label_4
_geom_torsion
F2 C1 C2 C7 -179.3(4)
F3 C1 C2 C7 61.3(5)
F1 C1 C2 C7 -59.1(5)
F2 C1 C2 C3 0.2(5)
F3 C1 C2 C3 -119.2(4)
F1 C1 C2 C3 120.5(4)
C7 C2 C3 C4 0.5(5)
C1 C2 C3 C4 -179.0(3)
C2 C3 C4 C5 -1.8(5)
C2 C3 C4 N -179.0(3)
C8 N C4 C5 148.6(3)
C8 N C4 C3 -34.1(5)
C3 C4 C5 C6 2.3(5)
N C4 C5 C6 179.6(3)
C4 C5 C6 C7 -1.5(6)
C5 C6 C7 C2 0.2(6)
C5 C6 C7 Cl -179.2(3)
C3 C2 C7 C6 0.3(5)
C1 C2 C7 C6 179.8(4)
C3 C2 C7 Cl 179.7(3)
C1 C2 C7 Cl -0.8(5)
C4 N C8 O 4.8(5)
C4 N C8 C9 -173.3(3)
O C8 C9 C11 19.1(5)
N C8 C9 C11 -162.8(4)
O C8 C9 C10 -99.1(5)
N C8 C9 C10 79.0(4)
O C8 C9 C12 140.2(4)
N C8 C9 C12 -41.7(5)

loop_
_cod_related_entry_id
_cod_related_entry_database
_cod_related_entry_code
1 ChemSpider 624481
